data_4022428
loop_
_publ_author_name
'Benoit Guay'
'Pierre Deslongchamps'

_publ_section_title
;
 Cascade Polycyclization: Exploration of a Convergent Route
 to Access Various Tricyclic and Tetracyclic Products
 Related to Sterols
;
_journal_name_full 'Journal of Organic Chemistry'
_journal_page_first 6140
_journal_page_last 6148
_journal_paper_doi 10.1021/jo034280n
_journal_volume 68
_journal_year 2003
_chemical_formula_sum 'C21 H28 O5'
_chemical_formula_weight 360.43
_chemical_name_systematic
;
 ?
;
_space_group_IT_number 14
_symmetry_cell_setting monoclinic
_symmetry_space_group_name_Hall '-P 2yn'
_symmetry_space_group_name_H-M 'P 1 21/n 1'
_atom_sites_solution_hydrogens geom
_atom_sites_solution_primary direct
_atom_sites_solution_secondary difmap
_audit_creation_method SHELXL-97
_cell_angle_alpha 90.00
_cell_angle_beta 104.610(5)
_cell_angle_gamma 90.00
_cell_formula_units_Z 4
_cell_length_a 10.7329(7)
_cell_length_b 11.2582(8)
_cell_length_c 15.6630(8)
_cell_measurement_temperature 293(2)
_cell_volume 1831.4(2)
_computing_structure_refinement 'SHELXL-97 (Sheldrick, 1997)'
_diffrn_ambient_temperature 293(2)
_diffrn_measured_fraction_theta_full 1.000
_diffrn_measured_fraction_theta_max 1.000
_diffrn_radiation_monochromator graphite
_diffrn_radiation_source 'fine-focus sealed tube'
_diffrn_radiation_type CuK\a
_diffrn_radiation_wavelength 1.54184
_diffrn_reflns_av_R_equivalents 0.0288
_diffrn_reflns_av_sigmaI/netI 0.0305
_diffrn_reflns_limit_h_max 13
_diffrn_reflns_limit_h_min -13
_diffrn_reflns_limit_k_max 13
_diffrn_reflns_limit_k_min 0
_diffrn_reflns_limit_l_max 19
_diffrn_reflns_limit_l_min -19
_diffrn_reflns_number 6871
_diffrn_reflns_theta_full 69.85
_diffrn_reflns_theta_max 69.85
_diffrn_reflns_theta_min 4.51
_exptl_absorpt_coefficient_mu 0.748
_exptl_absorpt_correction_T_max 0.8350
_exptl_absorpt_correction_T_min 0.7294
_exptl_crystal_density_diffrn 1.307
_exptl_crystal_density_method 'not measured'
_exptl_crystal_F_000 776
_exptl_crystal_size_max 0.45
_exptl_crystal_size_mid 0.30
_exptl_crystal_size_min 0.25
_refine_diff_density_max 0.219
_refine_diff_density_min -0.165
_refine_diff_density_rms 0.035
_refine_ls_extinction_coef 0.0055(4)
_refine_ls_extinction_expression Fc^*^=kFc[1+0.001xFc^2^\l^3^/sin(2\q)]^-1/4^
_refine_ls_extinction_method SHELXL
_refine_ls_goodness_of_fit_ref 1.031
_refine_ls_hydrogen_treatment mixed
_refine_ls_matrix_type full
_refine_ls_number_parameters 239
_refine_ls_number_reflns 3462
_refine_ls_number_restraints 0
_refine_ls_restrained_S_all 1.031
_refine_ls_R_factor_all 0.0447
_refine_ls_R_factor_gt 0.0397
_refine_ls_shift/su_max 0.003
_refine_ls_shift/su_mean 0.000
_refine_ls_structure_factor_coef Fsqd
_refine_ls_weighting_details 'calc w=1/[\s^2^(Fo^2^)+(0.0507P)^2^+0.4439P] where P=(Fo^2^+2Fc^2^)/3'
_refine_ls_weighting_scheme calc
_refine_ls_wR_factor_gt 0.1038
_refine_ls_wR_factor_ref 0.1075
_reflns_number_gt 3070
_reflns_number_total 3462
_reflns_threshold_expression >2sigma(I)
_cod_data_source_file jo034280nsi20030611_112520_1.cif
_cod_data_source_block ben1063a
_cod_original_sg_symbol_H-M 'P 21/n'
_cod_database_code 4022428

loop_
_symmetry_equiv_pos_as_xyz
'x, y, z'
'-x+1/2, y+1/2, -z+1/2'
'-x, -y, -z'
'x-1/2, -y-1/2, z-1/2'

loop_
_atom_site_label
_atom_site_type_symbol
_atom_site_fract_x
_atom_site_fract_y
_atom_site_fract_z
_atom_site_U_iso_or_equiv
_atom_site_adp_type
_atom_site_occupancy
_atom_site_symmetry_multiplicity
_atom_site_calc_flag
_atom_site_refinement_flags
C1 C 0.09859(12) 1.05206(11) 0.17836(9) 0.0367(3) Uani 1 1 d .
C2 C 0.08880(15) 1.03928(13) 0.27197(10) 0.0468(4) Uani 1 1 d .
H2A H 0.0704 0.9570 0.2827 0.056 Uiso 1 1 calc R
H2B H 0.0176 1.0872 0.2802 0.056 Uiso 1 1 calc R
C3 C 0.21160(16) 1.07726(14) 0.33885(10) 0.0506(4) Uani 1 1 d .
H3A H 0.1992 1.0720 0.3980 0.061 Uiso 1 1 calc R
H3B H 0.2815 1.0244 0.3353 0.061 Uiso 1 1 calc R
C4 C 0.24611(16) 1.20377(13) 0.32057(9) 0.0494(4) Uani 1 1 d .
H4A H 0.3246 1.2265 0.3635 0.059 Uiso 1 1 calc R
H4B H 0.1780 1.2566 0.3277 0.059 Uiso 1 1 calc R
C5 C 0.26556(13) 1.21910(12) 0.22748(9) 0.0403(3) Uani 1 1 d .
H5 H 0.2712 1.3047 0.2178 0.048 Uiso 1 1 calc R
C6 C 0.39471(14) 1.16591(16) 0.22247(10) 0.0520(4) Uani 1 1 d .
H6A H 0.4630 1.2128 0.2597 0.062 Uiso 1 1 calc R
H6B H 0.4009 1.0864 0.2470 0.062 Uiso 1 1 calc R
C7 C 0.41845(13) 1.15889(14) 0.13215(10) 0.0463(3) Uani 1 1 d .
C8 C 0.30852(12) 1.11154(11) 0.05826(9) 0.0362(3) Uani 1 1 d .
C9 C 0.17842(11) 1.17183(11) 0.06091(8) 0.0329(3) Uani 1 1 d .
H9 H 0.1095 1.1262 0.0217 0.039 Uiso 1 1 calc R
C10 C 0.15000(12) 1.17272(11) 0.15420(8) 0.0336(3) Uani 1 1 d .
C11 C 0.17322(14) 1.29797(12) 0.02284(9) 0.0426(3) Uani 1 1 d .
H11A H 0.0917 1.3344 0.0239 0.051 Uiso 1 1 calc R
H11B H 0.2415 1.3453 0.0597 0.051 Uiso 1 1 calc R
C12 C 0.18768(15) 1.29859(13) -0.07113(10) 0.0457(3) Uani 1 1 d .
H12A H 0.1778 1.3793 -0.0936 0.055 Uiso 1 1 calc R
H12B H 0.1197 1.2509 -0.1079 0.055 Uiso 1 1 calc R
C13 C 0.31792(13) 1.25026(13) -0.07775(9) 0.0425(3) Uani 1 1 d .
C14 C 0.33777(12) 1.12575(12) -0.03319(9) 0.0399(3) Uani 1 1 d .
H14 H 0.4286 1.1050 -0.0255 0.048 Uiso 1 1 calc R
C15 C 0.25907(15) 1.04192(14) -0.10431(10) 0.0496(4) Uani 1 1 d .
H15A H 0.2998 0.9645 -0.1007 0.060 Uiso 1 1 calc R
H15B H 0.1726 1.0321 -0.0970 0.060 Uiso 1 1 calc R
C16 C 0.25561(16) 1.10003(16) -0.19124(11) 0.0562(4) Uani 1 1 d .
C17 C 0.31291(16) 1.22180(15) -0.17449(11) 0.0534(4) Uani 1 1 d .
H17A H 0.2599 1.2793 -0.2135 0.064 Uiso 1 1 calc R
H17B H 0.3987 1.2232 -0.1841 0.064 Uiso 1 1 calc R
C18 C 0.30923(15) 0.97656(13) 0.07829(11) 0.0492(4) Uani 1 1 d .
H18A H 0.3847 0.9409 0.0670 0.074 Uiso 1 1 calc R
H18B H 0.2338 0.9403 0.0412 0.074 Uiso 1 1 calc R
H18C H 0.3096 0.9649 0.1391 0.074 Uiso 1 1 calc R
C19 C 0.42480(17) 1.34015(15) -0.04142(12) 0.0600(4) Uani 1 1 d .
H19A H 0.4097 1.4109 -0.0767 0.090 Uiso 1 1 calc R
H19B H 0.5064 1.3066 -0.0431 0.090 Uiso 1 1 calc R
H19C H 0.4255 1.3594 0.0184 0.090 Uiso 1 1 calc R
C20 C 0.03692(13) 1.25985(12) 0.14936(9) 0.0371(3) Uani 1 1 d .
C21 C -0.18303(15) 1.29448(16) 0.08181(11) 0.0570(4) Uani 1 1 d .
H21A H -0.2035 1.3115 0.1368 0.085 Uiso 1 1 calc R
H21B H -0.2550 1.2560 0.0427 0.085 Uiso 1 1 calc R
H21C H -0.1643 1.3672 0.0556 0.085 Uiso 1 1 calc R
O1 O 0.06318(10) 0.97431(9) 0.12461(7) 0.0472(3) Uani 1 1 d .
O2 O -0.07167(9) 1.21706(9) 0.09751(7) 0.0457(3) Uani 1 1 d .
O3 O 0.04480(11) 1.35424(9) 0.18538(8) 0.0551(3) Uani 1 1 d .
O4 O 0.52443(10) 1.18002(14) 0.12140(8) 0.0710(4) Uani 1 1 d .
O5 O 0.21380(16) 1.05413(15) -0.26250(9) 0.0905(5) Uani 1 1 d .

loop_
_atom_site_aniso_label
_atom_site_aniso_U_11
_atom_site_aniso_U_22
_atom_site_aniso_U_33
_atom_site_aniso_U_23
_atom_site_aniso_U_13
_atom_site_aniso_U_12
C1 0.0312(6) 0.0340(6) 0.0475(7) -0.0034(5) 0.0151(5) 0.0005(5)
C2 0.0565(9) 0.0390(7) 0.0515(8) 0.0011(6) 0.0259(7) 0.0001(6)
C3 0.0660(10) 0.0460(8) 0.0414(7) 0.0021(6) 0.0167(7) 0.0040(7)
C4 0.0607(9) 0.0448(8) 0.0397(7) -0.0054(6) 0.0072(6) -0.0013(7)
C5 0.0410(7) 0.0354(7) 0.0409(7) -0.0023(5) 0.0036(5) -0.0048(5)
C6 0.0352(7) 0.0679(10) 0.0474(8) 0.0046(7) 0.0002(6) -0.0027(7)
C7 0.0285(7) 0.0523(8) 0.0556(8) 0.0096(7) 0.0060(6) 0.0011(6)
C8 0.0274(6) 0.0359(7) 0.0471(7) 0.0033(5) 0.0122(5) 0.0015(5)
C9 0.0265(6) 0.0342(6) 0.0382(6) -0.0024(5) 0.0086(5) 0.0006(5)
C10 0.0309(6) 0.0317(6) 0.0381(6) -0.0028(5) 0.0081(5) 0.0002(5)
C11 0.0452(8) 0.0372(7) 0.0474(8) 0.0035(6) 0.0156(6) 0.0072(6)
C12 0.0479(8) 0.0442(8) 0.0455(8) 0.0073(6) 0.0130(6) 0.0061(6)
C13 0.0412(7) 0.0427(7) 0.0467(8) 0.0018(6) 0.0167(6) -0.0059(6)
C14 0.0308(6) 0.0411(7) 0.0520(8) 0.0011(6) 0.0186(6) -0.0004(5)
C15 0.0512(9) 0.0458(8) 0.0597(9) -0.0093(7) 0.0285(7) -0.0079(7)
C16 0.0529(9) 0.0677(10) 0.0543(9) -0.0114(8) 0.0252(7) -0.0112(8)
C17 0.0561(9) 0.0592(9) 0.0515(9) 0.0026(7) 0.0259(7) -0.0051(7)
C18 0.0454(8) 0.0392(8) 0.0712(10) 0.0095(7) 0.0301(7) 0.0099(6)
C19 0.0596(10) 0.0544(9) 0.0680(10) 0.0036(8) 0.0196(8) -0.0210(8)
C20 0.0386(7) 0.0364(7) 0.0389(7) -0.0023(5) 0.0145(5) 0.0018(5)
C21 0.0429(8) 0.0656(10) 0.0608(10) -0.0021(8) 0.0099(7) 0.0203(7)
O1 0.0463(6) 0.0422(5) 0.0586(6) -0.0149(5) 0.0231(5) -0.0116(4)
O2 0.0335(5) 0.0466(6) 0.0552(6) -0.0076(4) 0.0082(4) 0.0072(4)
O3 0.0558(6) 0.0428(6) 0.0660(7) -0.0160(5) 0.0143(5) 0.0068(5)
O4 0.0295(5) 0.1089(11) 0.0726(8) 0.0111(7) 0.0093(5) -0.0106(6)
O5 0.1136(12) 0.1044(12) 0.0585(8) -0.0240(8) 0.0312(8) -0.0415(10)

loop_
_atom_type_symbol
_atom_type_description
_atom_type_scat_dispersion_real
_atom_type_scat_dispersion_imag
_atom_type_scat_source
C C 0.0181 0.0091 'International Tables Vol C Tables 4.2.6.8 and 6.1.1.4'
H H 0.0000 0.0000 'International Tables Vol C Tables 4.2.6.8 and 6.1.1.4'
O O 0.0492 0.0322 'International Tables Vol C Tables 4.2.6.8 and 6.1.1.4'

loop_
_geom_angle_atom_site_label_1
_geom_angle_atom_site_label_2
_geom_angle_atom_site_label_3
_geom_angle
O1 C1 C2 121.58(12)
O1 C1 C10 122.30(12)
C2 C1 C10 116.06(11)
C1 C2 C3 112.50(12)
C4 C3 C2 110.11(13)
C3 C4 C5 112.54(12)
C6 C5 C4 110.30(12)
C6 C5 C10 113.30(11)
C4 C5 C10 112.96(11)
C7 C6 C5 116.12(12)
O4 C7 C6 120.51(14)
O4 C7 C8 122.38(14)
C6 C7 C8 116.78(12)
C7 C8 C14 111.52(11)
C7 C8 C18 103.03(11)
C14 C8 C18 107.23(11)
C7 C8 C9 110.70(11)
C14 C8 C9 111.74(10)
C18 C8 C9 112.28(10)
C11 C9 C8 109.67(10)
C11 C9 C10 111.08(10)
C8 C9 C10 114.40(10)
C20 C10 C1 104.15(10)
C20 C10 C5 107.06(10)
C1 C10 C5 112.44(10)
C20 C10 C9 107.06(10)
C1 C10 C9 112.81(10)
C5 C10 C9 112.62(10)
C12 C11 C9 112.21(11)
C11 C12 C13 112.53(12)
C12 C13 C19 110.65(13)
C12 C13 C17 109.64(12)
C19 C13 C17 109.98(12)
C12 C13 C14 108.33(11)
C19 C13 C14 115.12(13)
C17 C13 C14 102.78(11)
C15 C14 C8 113.78(11)
C15 C14 C13 103.86(11)
C8 C14 C13 118.07(11)
C16 C15 C14 105.81(12)
O5 C16 C17 126.38(16)
O5 C16 C15 124.69(17)
C17 C16 C15 108.93(13)
C16 C17 C13 105.92(12)
O3 C20 O2 123.78(12)
O3 C20 C10 125.37(12)
O2 C20 C10 110.83(10)
C20 O2 C21 116.32(11)

loop_
_geom_bond_atom_site_label_1
_geom_bond_atom_site_label_2
_geom_bond_distance
C1 O1 1.2075(16)
C1 C2 1.5031(19)
C1 C10 1.5487(18)
C2 C3 1.523(2)
C3 C4 1.517(2)
C4 C5 1.534(2)
C5 C6 1.530(2)
C5 C10 1.5525(17)
C6 C7 1.501(2)
C7 O4 1.2146(18)
C7 C8 1.5254(19)
C8 C14 1.5501(18)
C8 C18 1.5512(18)
C8 C9 1.5625(16)
C9 C11 1.5357(18)
C9 C10 1.5662(17)
C10 C20 1.5475(17)
C11 C12 1.5185(19)
C12 C13 1.528(2)
C13 C19 1.528(2)
C13 C17 1.536(2)
C13 C14 1.5564(19)
C14 C15 1.539(2)
C15 C16 1.503(2)
C16 O5 1.209(2)
C16 C17 1.498(2)
C20 O3 1.1961(16)
C20 O2 1.3314(16)
C21 O2 1.4492(17)

loop_
_cod_related_entry_id
_cod_related_entry_database
_cod_related_entry_code
1 ChemSpider 4142811
